data_7031741
loop_
_publ_author_name
'Matson, Ellen M.'
'Kiernicki, John J.'
'Anderson, Nickolas H.'
'Fanwick, Phillip E.'
'Bart, Suzanne C.'

_publ_section_title
;
 Isolation of a uranium(iii) benzophenone ketyl radical that displays
 redox-active ligand behaviour.
;
_journal_issue 48
_journal_name_full 'Dalton transactions (Cambridge, England : 2003)'
_journal_page_first 17885
_journal_page_last 17888
_journal_paper_doi 10.1039/c4dt01636j
_journal_volume 43
_journal_year 2014
_chemical_formula_moiety 'C43 H54 B2 N12 O1 U1,0.5(C7 H7)'
_chemical_formula_sum 'C46.5 H57.5 B2 N12 O U'
_chemical_formula_weight 1060.21
_chemical_name_systematic ' ?'
_space_group_IT_number 2
_symmetry_cell_setting triclinic
_symmetry_space_group_name_Hall '-P 1'
_symmetry_space_group_name_H-M 'P -1'
_cell_angle_alpha 72.590(5)
_cell_angle_beta 86.210(5)
_cell_angle_gamma 67.426(4)
_cell_formula_units_Z 2
_cell_length_a 11.0395(8)
_cell_length_b 13.5231(9)
_cell_length_c 17.6638(18)
_cell_measurement_reflns_used 36165
_cell_measurement_temperature 150.00(2)
_cell_measurement_theta_max 72
_cell_measurement_theta_min 3
_cell_volume 2319.9(3)
_computing_cell_refinement 'DENZO/SCALEPACK (Otwinowski & Minor, 1996)'
_computing_data_collection 'Collect (Nonius, 1998)'
_computing_data_reduction 'DENZO/SCALEPACK (Otwinowski & Minor, 1996)'
_computing_molecular_graphics
;
    ORTEP (Johnson, 1976)
    PLATON (Spek, 2003)
;
_computing_publication_material 'SHELX97(Sheldrick, 2008) and local programs'
_computing_structure_refinement 'SHELX97 (Sheldrick, 2008)'
_computing_structure_solution
;
 PATTY (DIRDIF, Beurskins, 2008)
;
_diffrn_ambient_temperature 150.00(2)
_diffrn_measured_fraction_theta_full 0.9590
_diffrn_measured_fraction_theta_max 0.9590
_diffrn_measurement_device_type Nonius_KappaCCD
_diffrn_measurement_method \w
_diffrn_radiation_monochromator 'graphite 002'
_diffrn_radiation_type CU-K\a
_diffrn_radiation_wavelength 1.54184
_diffrn_reflns_av_R_equivalents 0.0840
_diffrn_reflns_av_sigmaI/netI 0.0280
_diffrn_reflns_limit_h_max 13
_diffrn_reflns_limit_h_min 0
_diffrn_reflns_limit_k_max 16
_diffrn_reflns_limit_k_min -14
_diffrn_reflns_limit_l_max 21
_diffrn_reflns_limit_l_min -21
_diffrn_reflns_number 36165
_diffrn_reflns_theta_full 65.0
_diffrn_reflns_theta_max 64.99
_diffrn_reflns_theta_min 3.71
_diffrn_standards_number 0
_exptl_absorpt_coefficient_mu 10.232
_exptl_absorpt_correction_T_max 0.6641
_exptl_absorpt_correction_T_min 0.5359
_exptl_absorpt_correction_type multi-scan
_exptl_absorpt_process_details 'SCALEPACK (Otwinowski & Minor, 1997)'
_exptl_crystal_colour violet
_exptl_crystal_density_diffrn 1.518
_exptl_crystal_density_method 'not measured'
_exptl_crystal_description needle
_exptl_crystal_F_000 1068
_exptl_crystal_size_max 0.20
_exptl_crystal_size_mid 0.10
_exptl_crystal_size_min 0.04
_refine_diff_density_max 4.81
_refine_diff_density_min -2.15
_refine_ls_d_res_high 0.85
_refine_ls_extinction_method none
_refine_ls_goodness_of_fit_ref 1.086
_refine_ls_hydrogen_treatment constr
_refine_ls_matrix_type full
_refine_ls_number_parameters 589
_refine_ls_number_reflns 7556
_refine_ls_number_restraints 0
_refine_ls_R_factor_all 0.069
_refine_ls_R_factor_gt 0.068
_refine_ls_shift/su_max 0.001
_refine_ls_structure_factor_coef Fsqd
_refine_ls_weighting_details '1/[\s^2^(Fo^2^)+(0.1558P)^2^+2.2566P] where P=(Fo^2^+2Fc^2^)/3  '
_refine_ls_weighting_scheme calc
_refine_ls_wR_factor_gt 0.179
_refine_ls_wR_factor_ref 0.180
_reflns_number_gt 7371
_reflns_number_total 7556
_reflns_threshold_expression >2.0\s(I)
_cod_data_source_file c4dt01636j2.cif
_cod_data_source_block EMM63
_cod_depositor_comments
;
The following automatic conversions were performed:

'_refine_ls_weighting_scheme' value 'calc ' changed to 'calc'
according to
/usr/data/users/saulius/crontab/automatic-downloads/rss-feeds/RSC/lib/dictionaries/cif_core.dic
dictionary named 'cif_core.dic' version 2.4.2 from 2011-04-26.

Automatic conversion script
Id: cif_fix_values 2281 2013-09-26 08:29:07Z andrius 

 Adding full bibliography for 7031741.cif.
;
_cod_original_formula_sum 'C46.50 H57.50 B2 N12 O1 U1'
_cod_database_code 7031741

loop_
_symmetry_equiv_pos_as_xyz
'x, y, z'
'-x, -y, -z'

loop_
_atom_site_label
_atom_site_fract_x
_atom_site_fract_y
_atom_site_fract_z
_atom_site_U_iso_or_equiv
_atom_site_adp_type
_atom_site_occupancy
_atom_site_symmetry_multiplicity
_atom_site_calc_flag
_atom_site_refinement_flags
U1 0.957295(18) -0.317457(15) 0.723370(12) 0.03592(16) Uani 1 1 d .
O4 0.8473(5) -0.1336(4) 0.7050(4) 0.0464(12) Uani 1 1 d .
N2 0.7816(7) -0.4874(5) 0.7391(4) 0.0423(14) Uani 1 1 d .
N11 1.1636(6) -0.2727(5) 0.6997(4) 0.0422(14) Uani 1 1 d .
N12 1.2497(6) -0.2964(5) 0.7602(4) 0.0441(14) Uani 1 1 d .
N21 0.9807(7) -0.2898(6) 0.8595(4) 0.0460(15) Uani 1 1 d .
N22 1.0955(7) -0.2816(5) 0.8751(4) 0.0461(15) Uani 1 1 d .
N31 1.1553(6) -0.4942(5) 0.8163(4) 0.0379(13) Uani 1 1 d .
N32 1.2392(6) -0.4715(5) 0.8571(4) 0.0384(13) Uani 1 1 d .
N61 1.0339(6) -0.4617(5) 0.6430(4) 0.0433(14) Uani 1 1 d .
N62 0.9482(6) -0.5079(5) 0.6308(4) 0.0419(14) Uani 1 1 d .
N71 0.8472(6) -0.4588(5) 0.7878(4) 0.0420(14) Uani 1 1 d .
N81 0.7882(7) -0.2615(6) 0.6046(4) 0.0457(15) Uani 1 1 d .
N82 0.7340(8) -0.3384(7) 0.6040(4) 0.0413(16) Uani 1 1 d .
C4 0.7883(9) -0.0335(7) 0.7177(5) 0.0492(19) Uani 1 1 d .
C13 1.3508(8) -0.2632(7) 0.7303(6) 0.049(2) Uani 1 1 d .
C14 1.3250(9) -0.2154(7) 0.6502(6) 0.053(2) Uani 1 1 d .
C15 1.2084(9) -0.2226(7) 0.6322(5) 0.0468(19) Uani 1 1 d .
C16 1.4658(9) -0.2802(8) 0.7802(7) 0.064(3) Uani 1 1 d .
C17 1.1305(10) -0.1819(8) 0.5547(6) 0.059(2) Uani 1 1 d .
C1S 0.4521(13) 0.9537(10) 0.0561(8) 0.079(3) Uani 1 1 d .
C23 1.0740(10) -0.2151(7) 0.9221(5) 0.053(2) Uani 1 1 d .
C24 0.9443(11) -0.1799(7) 0.9378(6) 0.058(2) Uani 1 1 d .
C25 0.8872(9) -0.2279(7) 0.8959(5) 0.052(2) Uani 1 1 d .
C26 1.1767(12) -0.1817(9) 0.9462(6) 0.070(3) Uani 1 1 d .
C27 0.7467(9) -0.2157(9) 0.8894(6) 0.062(2) Uani 1 1 d .
C2S 0.537(3) 0.967(2) 0.0985(19) 0.090(9) Uani 0.50 1 d P
C33 1.3253(7) -0.5679(7) 0.9034(5) 0.0450(17) Uani 1 1 d .
C34 1.3018(8) -0.6550(6) 0.8926(5) 0.0427(16) Uani 1 1 d .
C35 1.1929(7) -0.6053(6) 0.8380(5) 0.0404(16) Uani 1 1 d .
C36 1.4294(9) -0.5738(8) 0.9586(6) 0.059(2) Uani 1 1 d .
C37 1.1293(8) -0.6668(6) 0.8101(5) 0.0455(17) Uani 1 1 d .
C3S 0.6276(17) 1.0156(17) 0.0787(13) 0.110(6) Uani 1 1 d .
C41 0.6501(8) 0.0195(6) 0.7071(5) 0.0451(17) Uani 1 1 d .
C42 0.5721(8) -0.0407(7) 0.7009(5) 0.0465(18) Uani 1 1 d .
C43 0.4401(8) 0.0056(7) 0.6932(5) 0.0502(19) Uani 1 1 d .
C44 0.3722(8) 0.1165(7) 0.6904(6) 0.054(2) Uani 1 1 d .
C45 0.4429(9) 0.1800(7) 0.6949(7) 0.058(2) Uani 1 1 d .
C46 0.5777(9) 0.1340(7) 0.7019(6) 0.051(2) Uani 1 1 d .
C4S 0.366(3) 0.933(2) 0.0166(16) 0.078(6) Uani 0.50 1 d P
C51 0.8752(8) 0.0145(7) 0.7402(5) 0.0476(18) Uani 1 1 d .
C52 0.8389(9) 0.0838(7) 0.7898(6) 0.055(2) Uani 1 1 d .
C53 0.9249(11) 0.1262(8) 0.8102(7) 0.067(3) Uani 1 1 d .
C54 1.0501(11) 0.0966(8) 0.7835(9) 0.079(4) Uani 1 1 d .
C55 1.0850(10) 0.0321(9) 0.7339(10) 0.090(4) Uani 1 1 d .
C56 1.0020(10) -0.0112(8) 0.7139(8) 0.070(3) Uani 1 1 d .
C5S 0.461(2) 1.001(2) -0.0367(19) 0.065(6) Uani 0.50 1 d P
C63 1.0121(8) -0.5939(6) 0.5994(5) 0.0433(17) Uani 1 1 d .
C65 1.1508(8) -0.5197(7) 0.6198(5) 0.0444(17) Uani 1 1 d .
C66 0.9505(10) -0.6630(7) 0.5791(6) 0.058(2) Uani 1 1 d .
C67 1.2701(8) -0.4940(7) 0.6266(6) 0.0522(19) Uani 1 1 d .
C72 1.1421(8) -0.6031(7) 0.5916(5) 0.0473(18) Uani 1 1 d .
C73 0.7248(8) -0.5560(7) 0.7841(5) 0.0484(19) Uani 1 1 d .
C74 0.7544(8) -0.5719(7) 0.8618(5) 0.0493(18) Uani 1 1 d .
C75 0.8300(7) -0.5117(6) 0.8619(5) 0.0402(16) Uani 1 1 d .
C76 0.6420(11) -0.6007(9) 0.7517(7) 0.070(3) Uani 1 1 d .
C77 0.8934(9) -0.5081(7) 0.9334(5) 0.0497(19) Uani 1 1 d .
C83 0.6304(8) -0.2896(8) 0.5483(5) 0.050(2) Uani 1 1 d .
C84 0.6175(8) -0.1781(7) 0.5136(5) 0.0495(19) Uani 1 1 d .
C85 0.7185(8) -0.1649(7) 0.5490(5) 0.0505(19) Uani 1 1 d .
C86 0.5527(10) -0.3512(10) 0.5322(7) 0.057(3) Uani 1 1 d .
C87 0.7509(9) -0.0652(7) 0.5282(6) 0.057(2) Uani 1 1 d .
B1 1.2286(10) -0.3505(8) 0.8472(6) 0.045(2) Uani 1 1 d .
B2 0.7998(9) -0.4631(8) 0.6475(6) 0.0435(19) Uani 1 1 d .
H1 1.3005 -0.3551 0.8813 0.054 Uiso 1 1 calc R
H2 0.7570 -0.5039 0.6269 0.052 Uiso 1 1 calc R
H14 1.3767 -0.1833 0.6138 0.064 Uiso 1 1 calc R
H24 0.9010 -0.1331 0.9700 0.070 Uiso 1 1 calc R
H34 1.3490 -0.7329 0.9169 0.051 Uiso 1 1 calc R
H42 0.6151 -0.1170 0.7022 0.056 Uiso 1 1 calc R
H43 0.3927 -0.0386 0.6895 0.060 Uiso 1 1 calc R
H44 0.2790 0.1485 0.6855 0.065 Uiso 1 1 calc R
H45 0.3977 0.2563 0.6933 0.070 Uiso 1 1 calc R
H46 0.6239 0.1800 0.7032 0.061 Uiso 1 1 calc R
H52 0.7538 0.1023 0.8100 0.066 Uiso 1 1 calc R
H53 0.8973 0.1752 0.8424 0.080 Uiso 1 1 calc R
H54 1.1113 0.1212 0.7996 0.095 Uiso 1 1 calc R
H55 1.1691 0.0163 0.7124 0.108 Uiso 1 1 calc R
H56 1.0318 -0.0597 0.6814 0.084 Uiso 1 1 calc R
H72 1.2106 -0.6552 0.5714 0.057 Uiso 1 1 calc R
H74 0.7278 -0.6162 0.9070 0.059 Uiso 1 1 calc R
H84 0.5532 -0.1224 0.4740 0.059 Uiso 1 1 calc R
H16A 1.5280 -0.2547 0.7460 0.097 Uiso 1 1 calc R
H16B 1.5092 -0.3601 0.8090 0.097 Uiso 1 1 calc R
H16C 1.4353 -0.2372 0.8184 0.097 Uiso 1 1 calc R
H17A 1.0618 -0.2125 0.5613 0.088 Uiso 1 1 calc R
H17B 1.1889 -0.2067 0.5141 0.088 Uiso 1 1 calc R
H17C 1.0899 -0.0998 0.5382 0.088 Uiso 1 1 calc R
H26A 1.2599 -0.2468 0.9601 0.105 Uiso 1 1 calc R
H26B 1.1489 -0.1538 0.9923 0.105 Uiso 1 1 calc R
H26C 1.1885 -0.1225 0.9020 0.105 Uiso 1 1 calc R
H27A 0.7328 -0.2350 0.8423 0.093 Uiso 1 1 calc R
H27B 0.6883 -0.1381 0.8846 0.093 Uiso 1 1 calc R
H27C 0.7275 -0.2661 0.9369 0.093 Uiso 1 1 calc R
H36A 1.4868 -0.6523 0.9829 0.088 Uiso 1 1 calc R
H36B 1.3868 -0.5403 1.0004 0.088 Uiso 1 1 calc R
H36C 1.4817 -0.5325 0.9282 0.088 Uiso 1 1 calc R
H37A 1.0859 -0.7016 0.8542 0.068 Uiso 1 1 calc R
H37B 1.1956 -0.7250 0.7907 0.068 Uiso 1 1 calc R
H37C 1.0639 -0.6146 0.7670 0.068 Uiso 1 1 calc R
H66A 0.9098 -0.6954 0.6258 0.087 Uiso 1 1 calc R
H66B 1.0177 -0.7235 0.5621 0.087 Uiso 1 1 calc R
H66C 0.8833 -0.6161 0.5358 0.087 Uiso 1 1 calc R
H67A 1.2619 -0.4235 0.5862 0.078 Uiso 1 1 calc R
H67B 1.3489 -0.5548 0.6185 0.078 Uiso 1 1 calc R
H67C 1.2772 -0.4867 0.6795 0.078 Uiso 1 1 calc R
H76A 0.5620 -0.5385 0.7247 0.106 Uiso 1 1 calc R
H76B 0.6182 -0.6535 0.7953 0.106 Uiso 1 1 calc R
H76C 0.6913 -0.6393 0.7138 0.106 Uiso 1 1 calc R
H77A 0.9647 -0.5807 0.9566 0.075 Uiso 1 1 calc R
H77B 0.8278 -0.4922 0.9729 0.075 Uiso 1 1 calc R
H77C 0.9289 -0.4492 0.9173 0.075 Uiso 1 1 calc R
H86A 0.6085 -0.4094 0.5087 0.086 Uiso 1 1 calc R
H86B 0.4777 -0.2986 0.4952 0.086 Uiso 1 1 calc R
H86C 0.5208 -0.3861 0.5821 0.086 Uiso 1 1 calc R
H87A 0.7792 -0.0566 0.5765 0.086 Uiso 1 1 calc R
H87B 0.6733 0.0011 0.5029 0.086 Uiso 1 1 calc R
H87C 0.8220 -0.0733 0.4914 0.086 Uiso 1 1 calc R

loop_
_atom_site_aniso_label
_atom_site_aniso_U_11
_atom_site_aniso_U_22
_atom_site_aniso_U_33
_atom_site_aniso_U_12
_atom_site_aniso_U_13
_atom_site_aniso_U_23
U1 0.0407(2) 0.0301(2) 0.0408(2) -0.01488(14) 0.00503(13) -0.01462(15)
O4 0.048(3) 0.028(2) 0.060(3) -0.009(2) 0.007(2) -0.016(2)
N2 0.055(4) 0.038(3) 0.043(4) -0.023(3) 0.003(3) -0.018(3)
N11 0.049(3) 0.038(3) 0.044(4) -0.019(3) 0.004(3) -0.016(3)
N12 0.049(3) 0.035(3) 0.053(4) -0.021(3) 0.003(3) -0.015(3)
N21 0.050(4) 0.040(3) 0.050(4) -0.018(3) 0.005(3) -0.016(3)
N22 0.059(4) 0.031(3) 0.051(4) -0.016(3) 0.003(3) -0.017(3)
N31 0.040(3) 0.034(3) 0.044(4) -0.015(2) 0.000(2) -0.017(3)
N32 0.039(3) 0.035(3) 0.039(4) -0.012(3) 0.000(2) -0.012(3)
N61 0.051(3) 0.040(3) 0.044(4) -0.018(3) 0.008(3) -0.019(3)
N62 0.045(3) 0.034(3) 0.051(4) -0.013(3) 0.003(3) -0.023(3)
N71 0.050(3) 0.041(3) 0.045(4) -0.025(3) 0.007(3) -0.018(3)
N81 0.049(4) 0.040(3) 0.045(4) -0.013(3) 0.004(3) -0.013(3)
N82 0.048(4) 0.042(4) 0.037(4) -0.019(3) 0.007(3) -0.014(3)
C4 0.055(5) 0.040(4) 0.053(5) -0.017(4) 0.007(4) -0.017(4)
C13 0.043(4) 0.038(4) 0.070(6) -0.018(3) 0.006(4) -0.017(4)
C14 0.056(5) 0.045(4) 0.063(6) -0.026(4) 0.023(4) -0.017(4)
C15 0.055(5) 0.044(4) 0.050(5) -0.025(4) 0.013(4) -0.021(4)
C16 0.052(5) 0.041(4) 0.094(8) -0.022(4) -0.010(5) -0.004(5)
C17 0.075(6) 0.055(5) 0.054(6) -0.031(5) 0.010(4) -0.020(4)
C1S 0.080(7) 0.066(7) 0.084(9) -0.020(6) 0.004(6) -0.025(6)
C23 0.088(6) 0.039(4) 0.041(5) -0.031(4) 0.001(4) -0.013(3)
C24 0.085(7) 0.034(4) 0.045(5) -0.006(4) 0.006(4) -0.019(4)
C25 0.064(5) 0.039(4) 0.049(5) -0.014(4) 0.012(4) -0.017(4)
C26 0.109(8) 0.056(5) 0.059(6) -0.044(6) -0.006(5) -0.019(5)
C27 0.054(5) 0.064(6) 0.053(5) -0.009(4) 0.012(4) -0.017(4)
C2S 0.10(2) 0.064(14) 0.072(18) 0.014(13) 0.004(14) -0.038(13)
C33 0.038(4) 0.046(4) 0.053(5) -0.016(3) 0.000(3) -0.018(4)
C34 0.052(4) 0.032(4) 0.042(4) -0.013(3) 0.002(3) -0.012(3)
C35 0.047(4) 0.028(3) 0.038(4) -0.007(3) 0.005(3) -0.009(3)
C36 0.054(5) 0.058(5) 0.063(6) -0.023(4) -0.015(4) -0.010(4)
C37 0.052(4) 0.034(4) 0.052(5) -0.018(3) 0.003(3) -0.013(3)
C3S 0.090(10) 0.108(12) 0.148(17) -0.044(9) 0.004(10) -0.049(12)
C41 0.054(4) 0.033(4) 0.048(5) -0.015(3) 0.008(3) -0.015(3)
C42 0.063(5) 0.037(4) 0.042(4) -0.025(4) 0.004(3) -0.009(3)
C43 0.050(4) 0.045(4) 0.054(5) -0.020(4) 0.008(4) -0.013(4)
C44 0.047(4) 0.048(5) 0.059(5) -0.010(4) 0.005(4) -0.014(4)
C45 0.055(5) 0.039(4) 0.079(6) -0.013(4) 0.006(4) -0.023(4)
C46 0.057(5) 0.037(4) 0.065(6) -0.020(4) -0.001(4) -0.018(4)
C4S 0.090(16) 0.068(13) 0.076(16) -0.026(12) 0.007(12) -0.029(12)
C51 0.048(4) 0.034(4) 0.058(5) -0.013(3) 0.001(4) -0.013(4)
C52 0.052(4) 0.053(5) 0.063(6) -0.019(4) -0.008(4) -0.022(4)
C53 0.078(6) 0.048(5) 0.080(7) -0.023(5) 0.004(5) -0.029(5)
C54 0.063(6) 0.039(5) 0.134(11) -0.021(4) -0.023(6) -0.016(6)
C55 0.054(5) 0.046(5) 0.187(15) -0.021(4) 0.013(7) -0.057(7)
C56 0.053(5) 0.050(5) 0.119(9) -0.025(4) 0.024(5) -0.040(6)
C5S 0.051(11) 0.056(12) 0.08(2) -0.007(9) 0.004(11) -0.036(13)
C63 0.052(4) 0.038(4) 0.039(4) -0.011(3) 0.001(3) -0.018(3)
C65 0.048(4) 0.035(4) 0.050(5) -0.011(3) 0.003(3) -0.020(3)
C66 0.080(6) 0.045(4) 0.058(5) -0.024(4) 0.001(4) -0.025(4)
C67 0.051(4) 0.046(4) 0.063(5) -0.014(4) 0.007(4) -0.027(4)
C72 0.056(4) 0.037(4) 0.048(5) -0.013(3) 0.004(3) -0.016(3)
C73 0.050(4) 0.046(4) 0.059(5) -0.025(4) 0.007(4) -0.021(4)
C74 0.053(4) 0.048(5) 0.049(5) -0.023(4) 0.008(3) -0.013(4)
C75 0.046(4) 0.029(3) 0.040(4) -0.014(3) 0.006(3) -0.004(3)
C76 0.081(7) 0.058(6) 0.087(8) -0.047(5) 0.005(5) -0.014(5)
C77 0.062(5) 0.048(4) 0.041(5) -0.026(4) 0.007(4) -0.009(4)
C83 0.043(4) 0.067(6) 0.035(4) -0.013(4) -0.001(3) -0.020(4)
C84 0.041(4) 0.051(5) 0.047(5) -0.005(3) 0.001(3) -0.017(4)
C85 0.052(4) 0.048(5) 0.042(5) -0.013(4) 0.006(3) -0.009(4)
C86 0.048(5) 0.069(6) 0.056(6) -0.018(5) 0.002(4) -0.026(5)
C87 0.068(5) 0.041(4) 0.047(5) -0.014(4) 0.007(4) -0.001(4)
B1 0.049(5) 0.039(5) 0.058(6) -0.023(4) 0.003(4) -0.022(4)
B2 0.047(4) 0.044(5) 0.044(5) -0.022(4) 0.006(4) -0.016(4)

loop_
_atom_type_symbol
_atom_type_description
_atom_type_scat_dispersion_real
_atom_type_scat_dispersion_imag
_atom_type_scat_source
C C 0.0181 0.0091 'International Tables Vol C Tables 4.2.6.8 and 6.1.1.4'
H H 0.0000 0.0000 'International Tables Vol C Tables 4.2.6.8 and 6.1.1.4'
B B 0.0090 0.0039 'International Tables Vol C Tables 4.2.6.8 and 6.1.1.4'
N N 0.0311 0.0180 'International Tables Vol C Tables 4.2.6.8 and 6.1.1.4'
O O 0.0492 0.0322 'International Tables Vol C Tables 4.2.6.8 and 6.1.1.4'
U U -4.3638 13.4090 'International Tables Vol C Tables 4.2.6.8 and 6.1.1.4'

loop_
_geom_angle_atom_site_label_1
_geom_angle_atom_site_label_2
_geom_angle_atom_site_label_3
_geom_angle
_geom_angle_site_symmetry_1
_geom_angle_site_symmetry_3
O4 U1 N11 86.2(2) . .
O4 U1 N21 75.4(2) . .
N11 U1 N21 81.8(2) . .
O4 U1 N71 120.5(2) . .
N11 U1 N71 149.5(2) . .
N21 U1 N71 90.6(2) . .
O4 U1 N61 140.1(2) . .
N11 U1 N61 93.6(2) . .
N21 U1 N61 144.1(2) . .
N71 U1 N61 75.4(2) . .
O4 U1 N81 77.5(2) . .
N11 U1 N81 120.6(2) . .
N21 U1 N81 143.2(2) . .
N71 U1 N81 82.1(2) . .
N61 U1 N81 68.4(2) . .
O4 U1 N31 140.3(2) . .
N11 U1 N31 72.73(19) . .
N21 U1 N31 68.7(2) . .
N71 U1 N31 77.03(19) . .
N61 U1 N31 75.89(19) . .
N81 U1 N31 142.13(19) . .
C4 O4 U1 162.7(6) . .
C73 N2 N71 109.5(6) . .
C73 N2 B2 126.6(6) . .
N71 N2 B2 122.7(6) . .
C15 N11 N12 107.3(6) . .
C15 N11 U1 130.8(5) . .
N12 N11 U1 121.9(5) . .
N11 N12 C13 109.3(7) . .
N11 N12 B1 122.3(6) . .
C13 N12 B1 128.4(7) . .
C25 N21 N22 107.7(7) . .
C25 N21 U1 126.8(6) . .
N22 N21 U1 115.8(5) . .
C23 N22 N21 109.7(7) . .
C23 N22 B1 127.9(8) . .
N21 N22 B1 122.1(6) . .
C35 N31 N32 106.7(6) . .
C35 N31 U1 135.7(5) . .
N32 N31 U1 117.4(4) . .
C33 N32 N31 109.2(6) . .
C33 N32 B1 128.2(7) . .
N31 N32 B1 122.6(6) . .
C65 N61 N62 106.8(6) . .
C65 N61 U1 133.8(5) . .
N62 N61 U1 118.3(4) . .
C63 N62 N61 109.7(6) . .
C63 N62 B2 126.4(6) . .
N61 N62 B2 123.9(6) . .
C75 N71 N2 106.0(6) . .
C75 N71 U1 135.2(5) . .
N2 N71 U1 118.7(5) . .
C85 N81 N82 106.7(7) . .
C85 N81 U1 135.0(6) . .
N82 N81 U1 117.0(5) . .
C83 N82 N81 110.2(7) . .
C83 N82 B2 126.0(8) . .
N81 N82 B2 122.8(7) . .
O4 C4 C41 118.8(8) . .
O4 C4 C51 116.4(7) . .
C41 C4 C51 124.8(7) . .
C14 C13 N12 107.4(7) . .
C14 C13 C16 128.9(8) . .
N12 C13 C16 123.6(9) . .
C13 C14 C15 106.9(7) . .
C13 C14 H14 126.60 . .
C15 C14 H14 126.60 . .
N11 C15 C14 109.1(8) . .
N11 C15 C17 119.9(8) . .
C14 C15 C17 131.0(8) . .
C13 C16 H16A 109.50 . .
C13 C16 H16B 109.50 . .
H16A C16 H16B 109.50 . .
C13 C16 H16C 109.50 . .
H16A C16 H16C 109.50 . .
H16B C16 H16C 109.50 . .
C15 C17 H17A 109.50 . .
C15 C17 H17B 109.50 . .
H17A C17 H17B 109.50 . .
C15 C17 H17C 109.50 . .
H17A C17 H17C 109.50 . .
H17B C17 H17C 109.50 . .
C5S C1S C2S 46.9(17) 2_675 .
C5S C1S C4S 136(2) 2_675 .
C2S C1S C4S 176(2) . .
C5S C1S C5S 66.1(19) 2_675 .
C2S C1S C5S 113(2) . .
C4S C1S C5S 70.3(16) . .
N22 C23 C24 108.1(8) . .
N22 C23 C26 123.8(9) . .
C24 C23 C26 127.9(9) . .
C23 C24 C25 105.9(8) . .
C23 C24 H24 127.10 . .
C25 C24 H24 127.10 . .
N21 C25 C24 108.5(8) . .
N21 C25 C27 121.7(8) . .
C24 C25 C27 129.8(8) . .
C23 C26 H26A 109.50 . .
C23 C26 H26B 109.50 . .
H26A C26 H26B 109.50 . .
C23 C26 H26C 109.50 . .
H26A C26 H26C 109.50 . .
H26B C26 H26C 109.50 . .
C25 C27 H27A 109.50 . .
C25 C27 H27B 109.50 . .
H27A C27 H27B 109.50 . .
C25 C27 H27C 109.50 . .
H27A C27 H27C 109.50 . .
H27B C27 H27C 109.50 . .
C5S C2S C1S 65(2) 2_675 .
C5S C2S C3S 69(3) 2_675 .
C1S C2S C3S 133(3) . .
N32 C33 C34 109.0(7) . .
N32 C33 C36 123.2(7) . .
C34 C33 C36 127.8(8) . .
C33 C34 C35 105.5(7) . .
C33 C34 H34 127.30 . .
C35 C34 H34 127.30 . .
N31 C35 C34 109.6(7) . .
N31 C35 C37 125.4(7) . .
C34 C35 C37 125.0(7) . .
C33 C36 H36A 109.50 . .
C33 C36 H36B 109.50 . .
H36A C36 H36B 109.50 . .
C33 C36 H36C 109.50 . .
H36A C36 H36C 109.50 . .
H36B C36 H36C 109.50 . .
C35 C37 H37A 109.50 . .
C35 C37 H37B 109.50 . .
H37A C37 H37B 109.50 . .
C35 C37 H37C 109.50 . .
H37A C37 H37C 109.50 . .
H37B C37 H37C 109.50 . .
C2S C3S C5S 44.7(16) . 2_675
C2S C3S C4S 113(2) . 2_675
C5S C3S C4S 68.7(19) 2_675 2_675
C4 C41 C46 124.4(8) . .
C4 C41 C42 121.0(7) . .
C46 C41 C42 114.6(7) . .
C43 C42 C41 122.9(8) . .
C43 C42 H42 118.50 . .
C41 C42 H42 118.50 . .
C42 C43 C44 121.1(8) . .
C42 C43 H43 119.50 . .
C44 C43 H43 119.50 . .
C43 C44 C45 118.7(8) . .
C43 C44 H44 120.70 . .
C45 C44 H44 120.70 . .
C46 C45 C44 120.7(8) . .
C46 C45 H45 119.70 . .
C44 C45 H45 119.70 . .
C45 C46 C41 122.0(8) . .
C45 C46 H46 119.00 . .
C41 C46 H46 119.00 . .
C1S C4S C3S 109.7(19) . 2_675
C1S C4S C5S 60.7(15) . .
C3S C4S C5S 49.1(13) 2_675 .
C56 C51 C52 116.4(9) . .
C56 C51 C4 120.1(8) . .
C52 C51 C4 123.5(8) . .
C53 C52 C51 121.6(9) . .
C53 C52 H52 119.20 . .
C51 C52 H52 119.20 . .
C54 C53 C52 119.6(10) . .
C54 C53 H53 120.20 . .
C52 C53 H53 120.20 . .
C55 C54 C53 119.2(10) . .
C55 C54 H54 120.40 . .
C53 C54 H54 120.40 . .
C54 C55 C56 121.7(11) . .
C54 C55 H55 119.10 . .
C56 C55 H55 119.10 . .
C55 C56 C51 121.4(10) . .
C55 C56 H56 119.30 . .
C51 C56 H56 119.30 . .
C2S C5S C1S 68(3) 2_675 2_675
C2S C5S C3S 67(3) 2_675 2_675
C1S C5S C3S 135(3) 2_675 2_675
C2S C5S C1S 178(3) 2_675 .
C1S C5S C1S 113.9(19) 2_675 .
C3S C5S C1S 111(2) 2_675 .
C2S C5S C5S 134(4) 2_675 2_675
C1S C5S C5S 65.5(18) 2_675 2_675
C3S C5S C5S 160(4) 2_675 2_675
C1S C5S C5S 48.4(18) . 2_675
C2S C5S C4S 129(3) 2_675 .
C1S C5S C4S 163(2) 2_675 .
C3S C5S C4S 62.3(16) 2_675 .
C1S C5S C4S 49.0(14) . .
C5S C5S C4S 97(3) 2_675 .
N62 C63 C72 107.5(7) . .
N62 C63 C66 124.6(8) . .
C72 C63 C66 128.0(7) . .
N61 C65 C72 110.3(7) . .
N61 C65 C67 121.6(7) . .
C72 C65 C67 128.1(7) . .
C63 C66 H66A 109.50 . .
C63 C66 H66B 109.50 . .
H66A C66 H66B 109.50 . .
C63 C66 H66C 109.50 . .
H66A C66 H66C 109.50 . .
H66B C66 H66C 109.50 . .
C65 C67 H67A 109.50 . .
C65 C67 H67B 109.50 . .
H67A C67 H67B 109.50 . .
C65 C67 H67C 109.50 . .
H67A C67 H67C 109.50 . .
H67B C67 H67C 109.50 . .
C63 C72 C65 105.7(7) . .
C63 C72 H72 127.20 . .
C65 C72 H72 127.20 . .
N2 C73 C74 107.3(7) . .
N2 C73 C76 124.5(8) . .
C74 C73 C76 128.2(8) . .
C73 C74 C75 106.9(8) . .
C73 C74 H74 126.60 . .
C75 C74 H74 126.60 . .
N71 C75 C74 110.3(7) . .
N71 C75 C77 122.8(7) . .
C74 C75 C77 126.8(7) . .
C73 C76 H76A 109.50 . .
C73 C76 H76B 109.50 . .
H76A C76 H76B 109.50 . .
C73 C76 H76C 109.50 . .
H76A C76 H76C 109.50 . .
H76B C76 H76C 109.50 . .
C75 C77 H77A 109.50 . .
C75 C77 H77B 109.50 . .
H77A C77 H77B 109.50 . .
C75 C77 H77C 109.50 . .
H77A C77 H77C 109.50 . .
H77B C77 H77C 109.50 . .
N82 C83 C84 106.7(8) . .
N82 C83 C86 123.2(9) . .
C84 C83 C86 130.1(8) . .
C83 C84 C85 106.6(7) . .
C83 C84 H84 126.70 . .
C85 C84 H84 126.70 . .
N81 C85 C84 109.9(8) . .
N81 C85 C87 123.2(8) . .
C84 C85 C87 126.8(8) . .
C83 C86 H86A 109.50 . .
C83 C86 H86B 109.50 . .
H86A C86 H86B 109.50 . .
C83 C86 H86C 109.50 . .
H86A C86 H86C 109.50 . .
H86B C86 H86C 109.50 . .
C85 C87 H87A 109.50 . .
C85 C87 H87B 109.50 . .
H87A C87 H87B 109.50 . .
C85 C87 H87C 109.50 . .
H87A C87 H87C 109.50 . .
H87B C87 H87C 109.50 . .
N12 B1 N22 112.5(7) . .
N12 B1 N32 108.9(7) . .
N22 B1 N32 110.8(7) . .
N12 B1 H1 108.20 . .
N22 B1 H1 108.20 . .
N32 B1 H1 108.20 . .
N82 B2 N62 110.6(7) . .
N82 B2 N2 111.2(7) . .
N62 B2 N2 110.4(7) . .
N82 B2 H2 108.20 . .
N62 B2 H2 108.20 . .
N2 B2 H2 108.20 . .

loop_
_geom_bond_atom_site_label_1
_geom_bond_atom_site_label_2
_geom_bond_distance
_geom_bond_site_symmetry_2
U1 O4 2.240(5) .
U1 N11 2.551(6) .
U1 N21 2.586(7) .
U1 N71 2.594(6) .
U1 N61 2.602(6) .
U1 N81 2.634(7) .
U1 N31 2.703(6) .
O4 C4 1.339(10) .
N2 C73 1.351(11) .
N2 N71 1.382(9) .
N2 B2 1.566(11) .
N11 C15 1.350(11) .
N11 N12 1.359(9) .
N12 C13 1.375(11) .
N12 B1 1.536(13) .
N21 C25 1.323(11) .
N21 N22 1.366(10) .
N22 C23 1.346(11) .
N22 B1 1.549(12) .
N31 C35 1.331(10) .
N31 N32 1.384(8) .
N32 C33 1.337(10) .
N32 B1 1.551(11) .
N61 C65 1.341(10) .
N61 N62 1.376(9) .
N62 C63 1.365(10) .
N62 B2 1.555(11) .
N71 C75 1.331(11) .
N81 C85 1.351(11) .
N81 N82 1.388(10) .
N82 C83 1.376(11) .
N82 B2 1.524(12) .
C4 C41 1.413(12) .
C4 C51 1.477(12) .
C13 C14 1.365(14) .
C13 C16 1.498(13) .
C14 C15 1.392(13) .
C14 H14 0.9500 .
C15 C17 1.502(13) .
C16 H16A 0.9800 .
C16 H16B 0.9800 .
C16 H16C 0.9800 .
C17 H17A 0.9800 .
C17 H17B 0.9800 .
C17 H17C 0.9800 .
C1S C5S 1.30(3) 2_675
C1S C2S 1.33(3) .
C1S C4S 1.37(3) .
C1S C5S 1.58(3) .
C23 C24 1.362(15) .
C23 C26 1.497(14) .
C24 C25 1.424(14) .
C24 H24 0.9500 .
C25 C27 1.504(14) .
C26 H26A 0.9800 .
C26 H26B 0.9800 .
C26 H26C 0.9800 .
C27 H27A 0.9800 .
C27 H27B 0.9800 .
C27 H27C 0.9800 .
C2S C5S 1.05(4) 2_675
C2S C3S 1.37(4) .
C33 C34 1.367(11) .
C33 C36 1.519(11) .
C34 C35 1.404(11) .
C34 H34 0.9500 .
C35 C37 1.472(11) .
C36 H36A 0.9800 .
C36 H36B 0.9800 .
C36 H36C 0.9800 .
C37 H37A 0.9800 .
C37 H37B 0.9800 .
C37 H37C 0.9800 .
C3S C5S 1.39(3) 2_675
C3S C4S 1.62(3) 2_675
C41 C46 1.420(11) .
C41 C42 1.422(11) .
C42 C43 1.345(12) .
C42 H42 0.9500 .
C43 C44 1.383(12) .
C43 H43 0.9500 .
C44 C45 1.385(13) .
C44 H44 0.9500 .
C45 C46 1.373(13) .
C45 H45 0.9500 .
C46 H46 0.9500 .
C4S C3S 1.62(3) 2_675
C4S C5S 1.71(4) .
C51 C56 1.390(13) .
C51 C52 1.402(13) .
C52 C53 1.395(13) .
C52 H52 0.9500 .
C53 C54 1.377(17) .
C53 H53 0.9500 .
C54 C55 1.354(19) .
C54 H54 0.9500 .
C55 C56 1.372(15) .
C55 H55 0.9500 .
C56 H56 0.9500 .
C5S C2S 1.05(4) 2_675
C5S C1S 1.30(3) 2_675
C5S C3S 1.39(3) 2_675
C5S C5S 1.59(5) 2_675
C63 C72 1.393(12) .
C63 C66 1.479(12) .
C65 C72 1.397(11) .
C65 C67 1.506(12) .
C66 H66A 0.9800 .
C66 H66B 0.9800 .
C66 H66C 0.9800 .
C67 H67A 0.9800 .
C67 H67B 0.9800 .
C67 H67C 0.9800 .
C72 H72 0.9500 .
C73 C74 1.366(13) .
C73 C76 1.493(13) .
C74 C75 1.372(11) .
C74 H74 0.9500 .
C75 C77 1.505(12) .
C76 H76A 0.9800 .
C76 H76B 0.9800 .
C76 H76C 0.9800 .
C77 H77A 0.9800 .
C77 H77B 0.9800 .
C77 H77C 0.9800 .
C83 C84 1.402(13) .
C83 C86 1.495(15) .
C84 C85 1.405(13) .
C84 H84 0.9500 .
C85 C87 1.462(13) .
C86 H86A 0.9800 .
C86 H86B 0.9800 .
C86 H86C 0.9800 .
C87 H87A 0.9800 .
C87 H87B 0.9800 .
C87 H87C 0.9800 .
B1 H1 1.0000 .
B2 H2 1.0000 .

loop_
_geom_torsion_atom_site_label_1
_geom_torsion_atom_site_label_2
_geom_torsion_atom_site_label_3
_geom_torsion_atom_site_label_4
_geom_torsion
_geom_torsion_site_symmetry_1
_geom_torsion_site_symmetry_4
N11 U1 O4 C4 -91.2(18) . .
N21 U1 O4 C4 -8.6(18) . .
N71 U1 O4 C4 73.3(19) . .
N61 U1 O4 C4 177.7(17) . .
N81 U1 O4 C4 146.3(19) . .
N31 U1 O4 C4 -34(2) . .
O4 U1 N11 C15 -74.1(7) . .
N21 U1 N11 C15 -149.8(7) . .
N71 U1 N11 C15 133.0(7) . .
N61 U1 N11 C15 66.0(7) . .
N81 U1 N11 C15 -1.0(7) . .
N31 U1 N11 C15 140.0(7) . .
O4 U1 N11 N12 104.2(5) . .
N21 U1 N11 N12 28.4(5) . .
N71 U1 N11 N12 -48.8(7) . .
N61 U1 N11 N12 -115.8(5) . .
N81 U1 N11 N12 177.3(5) . .
N31 U1 N11 N12 -41.8(5) . .
C15 N11 N12 C13 -1.3(8) . .
U1 N11 N12 C13 -179.9(5) . .
C15 N11 N12 B1 177.9(7) . .
U1 N11 N12 B1 -0.7(9) . .
O4 U1 N21 C25 43.3(7) . .
N11 U1 N21 C25 131.4(7) . .
N71 U1 N21 C25 -78.2(7) . .
N61 U1 N21 C25 -143.7(6) . .
N81 U1 N21 C25 -0.5(9) . .
N31 U1 N21 C25 -154.0(7) . .
O4 U1 N21 N22 -98.4(5) . .
N11 U1 N21 N22 -10.2(5) . .
N71 U1 N21 N22 140.2(5) . .
N61 U1 N21 N22 74.6(6) . .
N81 U1 N21 N22 -142.2(5) . .
N31 U1 N21 N22 64.4(5) . .
C25 N21 N22 C23 0.6(9) . .
U1 N21 N22 C23 149.1(5) . .
C25 N21 N22 B1 175.3(8) . .
U1 N21 N22 B1 -36.1(9) . .
O4 U1 N31 C35 158.1(6) . .
N11 U1 N31 C35 -140.9(7) . .
N21 U1 N31 C35 131.4(7) . .
N71 U1 N31 C35 35.5(7) . .
N61 U1 N31 C35 -42.5(7) . .
N81 U1 N31 C35 -22.8(9) . .
O4 U1 N31 N32 -17.6(6) . .
N11 U1 N31 N32 43.4(5) . .
N21 U1 N31 N32 -44.3(5) . .
N71 U1 N31 N32 -140.2(5) . .
N61 U1 N31 N32 141.9(5) . .
N81 U1 N31 N32 161.5(4) . .
C35 N31 N32 C33 -0.7(8) . .
U1 N31 N32 C33 176.2(5) . .
C35 N31 N32 B1 179.2(7) . .
U1 N31 N32 B1 -3.9(9) . .
O4 U1 N61 C65 107.6(8) . .
N11 U1 N61 C65 19.2(8) . .
N21 U1 N61 C65 -61.8(9) . .
N71 U1 N61 C65 -132.0(8) . .
N81 U1 N61 C65 140.8(8) . .
N31 U1 N61 C65 -52.0(7) . .
O4 U1 N61 N62 -86.3(6) . .
N11 U1 N61 N62 -174.7(5) . .
N21 U1 N61 N62 104.3(6) . .
N71 U1 N61 N62 34.1(5) . .
N81 U1 N61 N62 -53.1(5) . .
N31 U1 N61 N62 114.1(5) . .
C65 N61 N62 C63 -0.6(9) . .
U1 N61 N62 C63 -170.2(5) . .
C65 N61 N62 B2 -178.0(7) . .
U1 N61 N62 B2 12.4(9) . .
C73 N2 N71 C75 0.6(8) . .
B2 N2 N71 C75 -167.4(7) . .
C73 N2 N71 U1 -176.2(5) . .
B2 N2 N71 U1 15.8(9) . .
O4 U1 N71 C75 -83.8(7) . .
N11 U1 N71 C75 64.4(9) . .
N21 U1 N71 C75 -10.5(7) . .
N61 U1 N71 C75 136.1(7) . .
N81 U1 N71 C75 -154.3(7) . .
N31 U1 N71 C75 57.5(7) . .
O4 U1 N71 N2 91.8(5) . .
N11 U1 N71 N2 -120.0(6) . .
N21 U1 N71 N2 165.2(5) . .
N61 U1 N71 N2 -48.2(5) . .
N81 U1 N71 N2 21.4(5) . .
N31 U1 N71 N2 -126.8(5) . .
O4 U1 N81 C85 22.2(8) . .
N11 U1 N81 C85 -55.7(8) . .
N21 U1 N81 C85 65.5(9) . .
N71 U1 N81 C85 145.9(8) . .
N61 U1 N81 C85 -136.7(8) . .
N31 U1 N81 C85 -157.2(7) . .
O4 U1 N81 N82 -142.3(6) . .
N11 U1 N81 N82 139.8(5) . .
N21 U1 N81 N82 -99.0(6) . .
N71 U1 N81 N82 -18.6(5) . .
N61 U1 N81 N82 58.8(5) . .
N31 U1 N81 N82 38.3(7) . .
C85 N81 N82 C83 -0.3(9) . .
U1 N81 N82 C83 168.4(5) . .
C85 N81 N82 B2 168.6(7) . .
U1 N81 N82 B2 -22.8(9) . .
U1 O4 C4 C41 -110.9(17) . .
U1 O4 C4 C51 71(2) . .
N11 N12 C13 C14 1.6(9) . .
B1 N12 C13 C14 -177.4(8) . .
N11 N12 C13 C16 -177.9(8) . .
B1 N12 C13 C16 3.1(13) . .
N12 C13 C14 C15 -1.3(9) . .
C16 C13 C14 C15 178.1(9) . .
N12 N11 C15 C14 0.5(9) . .
U1 N11 C15 C14 178.9(5) . .
N12 N11 C15 C17 -177.5(7) . .
U1 N11 C15 C17 0.9(11) . .
C13 C14 C15 N11 0.5(10) . .
C13 C14 C15 C17 178.2(9) . .
N21 N22 C23 C24 0.3(10) . .
B1 N22 C23 C24 -174.0(8) . .
N21 N22 C23 C26 -175.7(8) . .
B1 N22 C23 C26 10.0(14) . .
N22 C23 C24 C25 -1.0(10) . .
C26 C23 C24 C25 174.7(9) . .
N22 N21 C25 C24 -1.2(10) . .
U1 N21 C25 C24 -145.3(6) . .
N22 N21 C25 C27 178.4(8) . .
U1 N21 C25 C27 34.3(11) . .
C23 C24 C25 N21 1.4(10) . .
C23 C24 C25 C27 -178.2(9) . .
C4S C1S C2S C5S 149(28) . 2_675
C5S C1S C2S C5S 1(3) . 2_675
C5S C1S C2S C3S 1(2) 2_675 .
C4S C1S C2S C3S 150(27) . .
C5S C1S C2S C3S 2(3) . .
N31 N32 C33 C34 1.4(9) . .
B1 N32 C33 C34 -178.5(8) . .
N31 N32 C33 C36 -178.0(8) . .
B1 N32 C33 C36 2.1(13) . .
N32 C33 C34 C35 -1.5(9) . .
C36 C33 C34 C35 177.9(8) . .
N32 N31 C35 C34 -0.3(8) . .
U1 N31 C35 C34 -176.3(5) . .
N32 N31 C35 C37 178.8(7) . .
U1 N31 C35 C37 2.8(12) . .
C33 C34 C35 N31 1.1(9) . .
C33 C34 C35 C37 -178.0(8) . .
C1S C2S C3S C5S -1(2) . 2_675
C5S C2S C3S C4S 1(2) 2_675 2_675
C1S C2S C3S C4S 0(3) . 2_675
O4 C4 C41 C46 -166.0(8) . .
C51 C4 C41 C46 12.5(14) . .
O4 C4 C41 C42 14.0(13) . .
C51 C4 C41 C42 -167.6(8) . .
C4 C41 C42 C43 178.0(8) . .
C46 C41 C42 C43 -2.0(12) . .
C41 C42 C43 C44 0.4(14) . .
C42 C43 C44 C45 0.6(14) . .
C43 C44 C45 C46 0.2(15) . .
C44 C45 C46 C41 -2.0(16) . .
C4 C41 C46 C45 -177.2(10) . .
C42 C41 C46 C45 2.8(13) . .
C5S C1S C4S C3S -3(3) 2_675 2_675
C2S C1S C4S C3S -151(28) . 2_675
C5S C1S C4S C3S -1.2(15) . 2_675
C5S C1S C4S C5S -2(3) 2_675 .
C2S C1S C4S C5S -149(28) . .
O4 C4 C51 C56 29.2(13) . .
C41 C4 C51 C56 -149.2(10) . .
O4 C4 C51 C52 -148.7(8) . .
C41 C4 C51 C52 32.9(14) . .
C56 C51 C52 C53 1.2(14) . .
C4 C51 C52 C53 179.2(9) . .
C51 C52 C53 C54 -2.3(15) . .
C52 C53 C54 C55 3.9(17) . .
C53 C54 C55 C56 -5(2) . .
C54 C55 C56 C51 4(2) . .
C52 C51 C56 C55 -1.9(17) . .
C4 C51 C56 C55 -179.9(11) . .
C5S C1S C5S C2S -165(71) 2_675 2_675
C2S C1S C5S C2S -165(70) . 2_675
C4S C1S C5S C2S 17(70) . 2_675
C5S C1S C5S C1S 0.001(3) 2_675 2_675
C2S C1S C5S C1S 0(2) . 2_675
C4S C1S C5S C1S -178(2) . 2_675
C5S C1S C5S C3S 180(3) 2_675 2_675
C2S C1S C5S C3S 179.2(17) . 2_675
C4S C1S C5S C3S 1.4(18) . 2_675
C2S C1S C5S C5S 0(2) . 2_675
C4S C1S C5S C5S -178(2) . 2_675
C5S C1S C5S C4S 178(2) 2_675 .
C2S C1S C5S C4S 177.8(18) . .
C1S C4S C5S C2S -179(3) . 2_675
C3S C4S C5S C2S -1(3) 2_675 2_675
C1S C4S C5S C1S 5(7) . 2_675
C3S C4S C5S C1S -176(7) 2_675 2_675
C1S C4S C5S C3S -178.6(19) . 2_675
C3S C4S C5S C1S 178.6(19) 2_675 .
C1S C4S C5S C5S 1.3(16) . 2_675
C3S C4S C5S C5S 180(2) 2_675 2_675
N61 N62 C63 C72 0.3(9) . .
B2 N62 C63 C72 177.6(7) . .
N61 N62 C63 C66 179.7(8) . .
B2 N62 C63 C66 -2.9(13) . .
N62 N61 C65 C72 0.7(9) . .
U1 N61 C65 C72 167.9(6) . .
N62 N61 C65 C67 -178.4(8) . .
U1 N61 C65 C67 -11.2(13) . .
N62 C63 C72 C65 0.1(9) . .
C66 C63 C72 C65 -179.3(8) . .
N61 C65 C72 C63 -0.5(10) . .
C67 C65 C72 C63 178.5(9) . .
N71 N2 C73 C74 -0.3(9) . .
B2 N2 C73 C74 167.1(7) . .
N71 N2 C73 C76 177.9(8) . .
B2 N2 C73 C76 -14.8(14) . .
N2 C73 C74 C75 -0.1(10) . .
C76 C73 C74 C75 -178.2(9) . .
N2 N71 C75 C74 -0.7(9) . .
U1 N71 C75 C74 175.4(6) . .
N2 N71 C75 C77 176.2(7) . .
U1 N71 C75 C77 -7.8(12) . .
C73 C74 C75 N71 0.5(10) . .
C73 C74 C75 C77 -176.2(8) . .
N81 N82 C83 C84 -0.9(9) . .
B2 N82 C83 C84 -169.4(7) . .
N81 N82 C83 C86 178.9(8) . .
B2 N82 C83 C86 10.5(14) . .
N82 C83 C84 C85 1.7(9) . .
C86 C83 C84 C85 -178.1(9) . .
N82 N81 C85 C84 1.4(9) . .
U1 N81 C85 C84 -164.3(6) . .
N82 N81 C85 C87 -176.1(8) . .
U1 N81 C85 C87 18.3(13) . .
C83 C84 C85 N81 -1.9(10) . .
C83 C84 C85 C87 175.4(9) . .
N11 N12 B1 N22 -56.7(9) . .
C13 N12 B1 N22 122.2(8) . .
N11 N12 B1 N32 66.5(9) . .
C13 N12 B1 N32 -114.5(8) . .
C23 N22 B1 N12 -104.1(10) . .
N21 N22 B1 N12 82.2(9) . .
C23 N22 B1 N32 133.8(8) . .
N21 N22 B1 N32 -40.0(11) . .
C33 N32 B1 N12 118.7(9) . .
N31 N32 B1 N12 -61.2(10) . .
C33 N32 B1 N22 -117.0(9) . .
N31 N32 B1 N22 63.1(10) . .
C83 N82 B2 N62 120.6(8) . .
N81 N82 B2 N62 -46.5(10) . .
C83 N82 B2 N2 -116.3(9) . .
N81 N82 B2 N2 76.6(9) . .
C63 N62 B2 N82 -123.0(8) . .
N61 N62 B2 N82 53.9(10) . .
C63 N62 B2 N2 113.4(8) . .
N61 N62 B2 N2 -69.6(9) . .
C73 N2 B2 N82 121.9(8) . .
N71 N2 B2 N82 -72.2(9) . .
C73 N2 B2 N62 -114.8(8) . .
N71 N2 B2 N62 51.0(9) . .
